data_4514588
loop_
_publ_author_name
'Shi, Jinbiao'
'Zhang, Jianling'
'Liang, Tongling'
'Tan, Dongxing'
'Tan, Xiuniang'
'Wan, Qiang'
'Cheng, Xiuyan'
'Zhang, Bingxing'
'Han, Buxing'
'Liu, Lifei'
'Zhang, Fanyu'
'Chen, Gang'

_publ_section_title
;
 Bipyridyl-Containing Cadmium-Organic Frameworks for Efficient
 Photocatalytic Oxidation of Benzylamine.
;
_journal_issue 34
_journal_name_full 'ACS applied materials &amp; interfaces'
_journal_page_first 30953
_journal_page_last 30958
_journal_paper_doi 10.1021/acsami.9b09879
_journal_volume 11
_journal_year 2019
_chemical_formula_moiety 'C20 H16 Cd N2 O4'
_chemical_formula_sum 'C20 H16 Cd N2 O4'
_chemical_formula_weight 460.75
_space_group_crystal_system monoclinic
_space_group_IT_number 15
_space_group_name_Hall '-C 2yc'
_space_group_name_H-M_alt 'C 1 2/c 1'
_symmetry_space_group_name_Hall '-C 2yc'
_symmetry_space_group_name_H-M 'C 1 2/c 1'
_atom_sites_solution_hydrogens geom
_atom_sites_solution_primary dual
_audit_creation_date 2018-01-12
_audit_creation_method
;
Olex2 1.2
(compiled 2017.08.10 svn.r3458 for OlexSys, GUI svn.r5381)
;
_audit_update_record
;
2019-02-22 deposited with the CCDC.    2019-05-07 downloaded from the CCDC.
;
_cell_angle_alpha 90
_cell_angle_beta 91.250(3)
_cell_angle_gamma 90
_cell_formula_units_Z 8
_cell_length_a 18.541(4)
_cell_length_b 10.475(2)
_cell_length_c 19.288(4)
_cell_measurement_reflns_used 5075
_cell_measurement_temperature 173(2)
_cell_measurement_theta_max 27.4844
_cell_measurement_theta_min 2.1974
_cell_volume 3745.2(13)
_computing_cell_refinement 'CrystalClear (Rigaku Inc., 2007)'
_computing_data_collection 'CrystalClear (Rigaku Inc., 2007)'
_computing_data_reduction 'CrystalClear (Rigaku Inc., 2007)'
_computing_molecular_graphics 'Olex2 (Dolomanov et al., 2009)'
_computing_publication_material 'CIFTAB (Sheldrick, 2013)'
_computing_structure_refinement 'ShelXL (Sheldrick, 2015)'
_computing_structure_solution 'ShelXT (Sheldrick, 2015)'
_diffrn_ambient_temperature 173.15
_diffrn_measured_fraction_theta_full 0.979
_diffrn_measured_fraction_theta_max 0.981
_diffrn_measurement_device_type 'MM007-HF CCD(Saturn 724+)'
_diffrn_measurement_method '\w scans at fixed \c = 45\%'
_diffrn_radiation_monochromator Confocal
_diffrn_radiation_type MoK\a
_diffrn_radiation_wavelength 0.71073
_diffrn_reflns_av_R_equivalents 0.0275
_diffrn_reflns_av_unetI/netI 0.0236
_diffrn_reflns_Laue_measured_fraction_full 0.979
_diffrn_reflns_Laue_measured_fraction_max 0.981
_diffrn_reflns_limit_h_max 24
_diffrn_reflns_limit_h_min -24
_diffrn_reflns_limit_k_max 12
_diffrn_reflns_limit_k_min -13
_diffrn_reflns_limit_l_max 24
_diffrn_reflns_limit_l_min -25
_diffrn_reflns_number 11594
_diffrn_reflns_point_group_measured_fraction_full 0.979
_diffrn_reflns_point_group_measured_fraction_max 0.981
_diffrn_reflns_theta_full 25.242
_diffrn_reflns_theta_max 27.472
_diffrn_reflns_theta_min 2.197
_diffrn_source 'Rotating Anode'
_exptl_absorpt_coefficient_mu 1.194
_exptl_absorpt_correction_T_max 1.00000
_exptl_absorpt_correction_T_min 0.72438
_exptl_absorpt_correction_type multi-scan
_exptl_absorpt_process_details 'CrystalClear (Rigaku Inc., 2007)'
_exptl_crystal_colour colorless
_exptl_crystal_density_diffrn 1.634
_exptl_crystal_description prism
_exptl_crystal_F_000 1840
_exptl_crystal_size_max 0.251
_exptl_crystal_size_mid 0.239
_exptl_crystal_size_min 0.094
_refine_diff_density_max 2.491
_refine_diff_density_min -0.781
_refine_diff_density_rms 0.130
_refine_ls_extinction_method none
_refine_ls_goodness_of_fit_ref 1.111
_refine_ls_hydrogen_treatment constr
_refine_ls_matrix_type full
_refine_ls_number_parameters 236
_refine_ls_number_reflns 4208
_refine_ls_number_restraints 1
_refine_ls_restrained_S_all 1.115
_refine_ls_R_factor_all 0.0510
_refine_ls_R_factor_gt 0.0492
_refine_ls_shift/su_max 0.031
_refine_ls_shift/su_mean 0.000
_refine_ls_structure_factor_coef Fsqd
_refine_ls_weighting_details 'w=1/[\s^2^(Fo^2^)+(0.0422P)^2^+45.0510P] where P=(Fo^2^+2Fc^2^)/3'
_refine_ls_weighting_scheme calc
_refine_ls_wR_factor_gt 0.1187
_refine_ls_wR_factor_ref 0.1199
_reflns_Friedel_coverage 0.000
_reflns_number_gt 4066
_reflns_number_total 4208
_reflns_threshold_expression 'I > 2\s(I)'
_cod_data_source_file am9b09879_si_004.cif
_cod_data_source_block Cd-bdc-2Mebpy
_cod_original_cell_volume 3745.1(12)
_cod_database_code 4514588
_shelx_shelxl_version_number 2016/6
_shelx_space_group_comment
;
The symmetry employed for this shelxl refinement is uniquely defined
by the following loop, which should always be used as a source of
symmetry information in preference to the above space-group names.
They are only intended as comments.
;
_shelx_estimated_absorpt_t_max 0.896
_shelx_estimated_absorpt_t_min 0.754
_olex2_refinement_description
;
1. Fixed Uiso
 At 1.2 times of:
  All C(H) groups
 At 1.5 times of:
  All C(H,H,H) groups
2. Restrained distances
 C7-C1
 1.51 with sigma of 0.01
3. Uiso/Uaniso restraints and constraints
: with sigma of 0.01 and sigma for terminal atoms of 0.02
4.a Aromatic/amide H refined with riding coordinates:
 C2(H2), C3(H3), C5(H5), C6(H6), C9(H9), C10(H10), C12(H12), C15(H15),
 C17(H17), C18(H18)
4.b Idealised Me refined as rotating group:
 C19(H19A,H19B,H19C), C20(H20A,H20B,H20C)
;
_olex2_submission_special_instructions 'No special instructions were received'

loop_
_space_group_symop_operation_xyz
'x, y, z'
'-x, y, -z+1/2'
'x+1/2, y+1/2, z'
'-x+1/2, y+1/2, -z+1/2'
'-x, -y, -z'
'x, -y, z-1/2'
'-x+1/2, -y+1/2, -z'
'x+1/2, -y+1/2, z-1/2'

loop_
_atom_site_label
_atom_site_type_symbol
_atom_site_fract_x
_atom_site_fract_y
_atom_site_fract_z
_atom_site_U_iso_or_equiv
_atom_site_adp_type
_atom_site_occupancy
_atom_site_site_symmetry_order
_atom_site_calc_flag
_atom_site_refinement_flags_posn
_atom_site_refinement_flags_adp
Cd1 Cd 0.33494(2) 0.27515(3) 0.55213(2) 0.01867(11) Uani 1 1 d . .
N1 N 0.44712(19) 0.3287(4) 0.60332(19) 0.0231(7) Uani 1 1 d . .
O1 O 0.28774(17) 0.1545(3) 0.46210(16) 0.0257(6) Uani 1 1 d . .
C1 C 0.3350(2) 0.0958(4) 0.3532(2) 0.0240(8) Uani 1 1 d D .
N2 N 0.36013(19) 0.4876(4) 0.52918(19) 0.0224(7) Uani 1 1 d . .
O2 O 0.3932(2) 0.2342(4) 0.43429(19) 0.0374(8) Uani 1 1 d . .
C2 C 0.2889(2) -0.0086(5) 0.3457(2) 0.0264(9) Uani 1 1 d . .
H2 H 0.258653 -0.032216 0.382668 0.032 Uiso 1 1 calc R .
C3 C 0.2869(2) -0.0782(5) 0.2845(2) 0.0264(9) Uani 1 1 d . .
H3 H 0.257070 -0.151741 0.280702 0.032 Uiso 1 1 calc R .
O3 O 0.2981(2) -0.2246(4) 0.16404(19) 0.0426(10) Uani 1 1 d . .
O4 O 0.3526(2) -0.0710(4) 0.10914(18) 0.0400(9) Uani 1 1 d . .
C4 C 0.3281(2) -0.0410(5) 0.2287(2) 0.0263(9) Uani 1 1 d . .
C5 C 0.3731(3) 0.0641(5) 0.2353(3) 0.0362(11) Uani 1 1 d . .
H5 H 0.400751 0.090988 0.197095 0.043 Uiso 1 1 calc R .
C6 C 0.3781(3) 0.1302(5) 0.2978(3) 0.0348(11) Uani 1 1 d . .
H6 H 0.410946 0.199342 0.302681 0.042 Uiso 1 1 calc R .
C7 C 0.33652(16) 0.1770(3) 0.42120(15) 0.0060(6) Uiso 1 1 d D U
C8 C 0.31879(19) -0.1181(4) 0.16209(19) 0.0139(7) Uiso 1 1 d . U
C9 C 0.4881(3) 0.2487(5) 0.6414(3) 0.0324(10) Uani 1 1 d . .
H9 H 0.473231 0.162150 0.644768 0.039 Uiso 1 1 calc R .
C10 C 0.5502(3) 0.2850(6) 0.6759(3) 0.0369(12) Uani 1 1 d . .
H10 H 0.577458 0.224585 0.702227 0.044 Uiso 1 1 calc R .
C11 C 0.5728(3) 0.4115(6) 0.6717(3) 0.0382(12) Uani 1 1 d . .
C12 C 0.5306(3) 0.4948(5) 0.6324(3) 0.0314(10) Uani 1 1 d . .
H12 H 0.544374 0.581819 0.628432 0.038 Uiso 1 1 calc R .
C13 C 0.4685(2) 0.4514(4) 0.5988(2) 0.0218(8) Uani 1 1 d . .
C14 C 0.4217(2) 0.5375(4) 0.5558(2) 0.0210(8) Uani 1 1 d . .
C15 C 0.4411(2) 0.6640(4) 0.5430(2) 0.0263(9) Uani 1 1 d . .
H15 H 0.484863 0.696757 0.562299 0.032 Uiso 1 1 calc R .
C16 C 0.3969(3) 0.7423(5) 0.5024(3) 0.0295(10) Uani 1 1 d . .
C17 C 0.3344(3) 0.6876(5) 0.4740(3) 0.0319(10) Uani 1 1 d . .
H17 H 0.303388 0.736474 0.444551 0.038 Uiso 1 1 calc R .
C18 C 0.3178(2) 0.5620(5) 0.4890(2) 0.0284(9) Uani 1 1 d . .
H18 H 0.274505 0.526832 0.469917 0.034 Uiso 1 1 calc R .
C19 C 0.6402(4) 0.4580(8) 0.7086(4) 0.063(2) Uani 1 1 d . .
H19A H 0.631907 0.462483 0.758556 0.095 Uiso 1 1 calc GR .
H19B H 0.652711 0.542950 0.691355 0.095 Uiso 1 1 calc GR .
H19C H 0.679913 0.398702 0.699932 0.095 Uiso 1 1 calc GR .
C20 C 0.4167(3) 0.8788(5) 0.4902(3) 0.0410(12) Uani 1 1 d . .
H20A H 0.392526 0.933184 0.523901 0.061 Uiso 1 1 calc GR .
H20B H 0.401366 0.903680 0.443121 0.061 Uiso 1 1 calc GR .
H20C H 0.469039 0.889090 0.495447 0.061 Uiso 1 1 calc GR .

loop_
_atom_site_aniso_label
_atom_site_aniso_U_11
_atom_site_aniso_U_22
_atom_site_aniso_U_33
_atom_site_aniso_U_23
_atom_site_aniso_U_13
_atom_site_aniso_U_12
Cd1 0.02028(17) 0.01936(17) 0.01625(16) 0.00070(10) -0.00257(11) -0.00326(11)
N1 0.0208(17) 0.0237(18) 0.0248(18) 0.0029(15) -0.0033(13) -0.0015(14)
O1 0.0241(15) 0.0307(17) 0.0222(15) -0.0036(13) -0.0020(12) 0.0012(13)
C1 0.023(2) 0.026(2) 0.023(2) -0.0040(17) -0.0020(16) 0.0012(17)
N2 0.0208(17) 0.0227(18) 0.0235(17) 0.0026(14) -0.0010(13) -0.0020(14)
O2 0.0354(19) 0.044(2) 0.0332(19) -0.0112(16) 0.0025(15) -0.0128(16)
C2 0.024(2) 0.030(2) 0.025(2) -0.0027(18) -0.0009(16) 0.0011(18)
C3 0.024(2) 0.028(2) 0.027(2) -0.0061(18) -0.0020(16) 0.0010(17)
O3 0.0349(19) 0.066(3) 0.0276(18) -0.0122(18) 0.0068(15) -0.0089(18)
O4 0.065(3) 0.0315(19) 0.0237(17) -0.0019(14) 0.0007(16) 0.0052(18)
C4 0.026(2) 0.029(2) 0.024(2) -0.0049(17) -0.0027(16) 0.0078(18)
C5 0.046(3) 0.039(3) 0.024(2) -0.005(2) 0.008(2) -0.006(2)
C6 0.038(3) 0.034(3) 0.032(3) -0.009(2) 0.007(2) -0.013(2)
C9 0.025(2) 0.037(3) 0.035(3) 0.012(2) 0.0002(19) 0.001(2)
C10 0.024(2) 0.047(3) 0.039(3) 0.018(2) -0.0064(19) 0.001(2)
C11 0.023(2) 0.051(3) 0.040(3) 0.008(2) -0.0101(19) -0.004(2)
C12 0.025(2) 0.034(3) 0.035(2) 0.003(2) -0.0077(18) -0.0066(19)
C13 0.0176(18) 0.025(2) 0.023(2) 0.0018(16) -0.0012(15) -0.0017(16)
C14 0.0194(19) 0.022(2) 0.0210(19) -0.0001(16) 0.0004(15) -0.0004(15)
C15 0.026(2) 0.023(2) 0.030(2) 0.0001(18) 0.0018(17) -0.0067(17)
C16 0.032(2) 0.023(2) 0.034(2) 0.0015(18) 0.0049(19) -0.0005(18)
C17 0.027(2) 0.029(2) 0.039(3) 0.010(2) -0.0008(19) 0.0032(19)
C18 0.023(2) 0.031(2) 0.031(2) 0.0054(19) -0.0049(17) 0.0005(18)
C19 0.041(3) 0.071(5) 0.075(5) 0.018(4) -0.037(3) -0.014(3)
C20 0.049(3) 0.021(2) 0.053(3) 0.004(2) 0.002(3) 0.000(2)

loop_
_atom_type_symbol
_atom_type_description
_atom_type_scat_dispersion_real
_atom_type_scat_dispersion_imag
_atom_type_scat_source
C C 0.0033 0.0016 'International Tables Vol C Tables 4.2.6.8 and 6.1.1.4'
H H 0.0000 0.0000 'International Tables Vol C Tables 4.2.6.8 and 6.1.1.4'
Cd Cd -0.8075 1.2024 'International Tables Vol C Tables 4.2.6.8 and 6.1.1.4'
N N 0.0061 0.0033 'International Tables Vol C Tables 4.2.6.8 and 6.1.1.4'
O O 0.0106 0.0060 'International Tables Vol C Tables 4.2.6.8 and 6.1.1.4'

loop_
_geom_angle_atom_site_label_1
_geom_angle_atom_site_label_2
_geom_angle_atom_site_label_3
_geom_angle
_geom_angle_site_symmetry_1
_geom_angle_site_symmetry_3
N1 Cd1 O1 143.33(12) . 7_556
N1 Cd1 O2 91.49(12) . .
N1 Cd1 O4 84.88(13) . 6_556
N1 Cd1 C7 116.84(11) . .
N1 Cd1 C8 85.87(12) . 6_556
O1 Cd1 N1 139.92(12) . .
O1 Cd1 O1 74.87(12) . 7_556
O1 Cd1 N2 117.21(12) . .
O1 Cd1 O2 111.41(12) 7_556 .
O1 Cd1 O2 53.36(11) . .
O1 Cd1 O3 117.23(14) . 6_556
O1 Cd1 O4 84.44(12) . 6_556
O1 Cd1 O4 116.15(13) 7_556 6_556
O1 Cd1 C7 92.24(10) 7_556 .
O1 Cd1 C7 26.78(10) . .
O1 Cd1 C8 98.94(11) 7_556 6_556
O1 Cd1 C8 102.15(12) . 6_556
N2 Cd1 N1 70.80(13) . .
N2 Cd1 O1 82.98(12) . 7_556
N2 Cd1 O2 84.32(13) . .
N2 Cd1 O3 117.22(15) . 6_556
N2 Cd1 O4 155.22(13) . 6_556
N2 Cd1 C7 100.29(11) . .
N2 Cd1 C8 139.41(12) . 6_556
O2 Cd1 C7 26.67(10) . .
O2 Cd1 C8 130.30(12) . 6_556
O3 Cd1 N1 86.55(14) 6_556 .
O3 Cd1 O1 83.11(12) 6_556 7_556
O3 Cd1 O2 156.07(15) 6_556 .
O3 Cd1 O4 54.61(14) 6_556 6_556
O3 Cd1 C7 141.13(14) 6_556 .
O3 Cd1 C8 25.78(13) 6_556 6_556
O4 Cd1 O2 101.46(13) 6_556 .
O4 Cd1 C7 94.79(11) 6_556 .
O4 Cd1 C8 28.85(12) 6_556 6_556
C8 Cd1 C7 120.02(10) 6_556 .
C9 N1 Cd1 124.5(3) . .
C9 N1 C13 117.9(4) . .
C13 N1 Cd1 117.3(3) . .
Cd1 O1 Cd1 105.13(12) . 7_556
C7 O1 Cd1 96.0(2) . .
C7 O1 Cd1 125.0(2) . 7_556
C2 C1 C6 118.8(4) . .
C2 C1 C7 121.0(4) . .
C6 C1 C7 120.2(4) . .
C14 N2 Cd1 118.2(3) . .
C18 N2 Cd1 123.4(3) . .
C18 N2 C14 118.4(4) . .
C7 O2 Cd1 83.6(2) . .
C1 C2 H2 119.8 . .
C3 C2 C1 120.4(4) . .
C3 C2 H2 119.8 . .
C2 C3 H3 119.8 . .
C2 C3 C4 120.4(4) . .
C4 C3 H3 119.8 . .
C8 O3 Cd1 94.8(3) . 6
C8 O4 Cd1 87.6(3) . 6
C3 C4 C8 116.7(4) . .
C5 C4 C3 119.5(4) . .
C5 C4 C8 123.8(4) . .
C4 C5 H5 119.9 . .
C4 C5 C6 120.3(5) . .
C6 C5 H5 119.9 . .
C1 C6 H6 119.8 . .
C5 C6 C1 120.5(5) . .
C5 C6 H6 119.8 . .
O1 C7 Cd1 57.19(19) . .
O1 C7 C1 115.6(3) . .
C1 C7 Cd1 169.0(2) . .
O2 C7 Cd1 69.7(2) . .
O2 C7 O1 126.6(3) . .
O2 C7 C1 115.9(3) . .
O3 C8 Cd1 59.5(2) . 6
O3 C8 O4 122.9(4) . .
O3 C8 C4 120.3(4) . .
O4 C8 Cd1 63.5(2) . 6
O4 C8 C4 114.3(4) . .
C4 C8 Cd1 166.0(3) . 6
N1 C9 H9 118.2 . .
N1 C9 C10 123.6(5) . .
C10 C9 H9 118.2 . .
C9 C10 H10 120.4 . .
C9 C10 C11 119.1(5) . .
C11 C10 H10 120.4 . .
C10 C11 C19 121.9(5) . .
C12 C11 C10 117.6(5) . .
C12 C11 C19 120.5(5) . .
C11 C12 H12 119.9 . .
C13 C12 C11 120.2(5) . .
C13 C12 H12 119.9 . .
N1 C13 C12 121.6(4) . .
N1 C13 C14 116.4(4) . .
C12 C13 C14 122.0(4) . .
N2 C14 C13 117.1(4) . .
N2 C14 C15 121.3(4) . .
C15 C14 C13 121.6(4) . .
C14 C15 H15 119.7 . .
C16 C15 C14 120.7(4) . .
C16 C15 H15 119.7 . .
C15 C16 C17 116.9(4) . .
C15 C16 C20 120.7(5) . .
C17 C16 C20 122.3(5) . .
C16 C17 H17 120.1 . .
C18 C17 C16 119.8(4) . .
C18 C17 H17 120.1 . .
N2 C18 C17 122.9(4) . .
N2 C18 H18 118.6 . .
C17 C18 H18 118.6 . .
C11 C19 H19A 109.5 . .
C11 C19 H19B 109.5 . .
C11 C19 H19C 109.5 . .
H19A C19 H19B 109.5 . .
H19A C19 H19C 109.5 . .
H19B C19 H19C 109.5 . .
C16 C20 H20A 109.5 . .
C16 C20 H20B 109.5 . .
C16 C20 H20C 109.5 . .
H20A C20 H20B 109.5 . .
H20A C20 H20C 109.5 . .
H20B C20 H20C 109.5 . .

loop_
_geom_bond_atom_site_label_1
_geom_bond_atom_site_label_2
_geom_bond_distance
_geom_bond_site_symmetry_2
Cd1 N1 2.351(4) .
Cd1 O1 2.401(3) 7_556
Cd1 O1 2.305(3) .
Cd1 N2 2.319(4) .
Cd1 O2 2.574(4) .
Cd1 O3 2.339(4) 6_556
Cd1 O4 2.424(4) 6_556
Cd1 C7 2.727(3) .
Cd1 C8 2.706(4) 6_556
N1 C9 1.339(6) .
N1 C13 1.349(6) .
O1 C7 1.236(4) .
C1 C2 1.394(6) .
C1 C6 1.396(6) .
C1 C7 1.562(5) .
N2 C14 1.347(5) .
N2 C18 1.340(6) .
O2 C7 1.232(5) .
C2 H2 0.9500 .
C2 C3 1.387(6) .
C3 H3 0.9500 .
C3 C4 1.389(7) .
O3 C8 1.181(6) .
O4 C8 1.307(5) .
C4 C5 1.385(7) .
C4 C8 1.524(6) .
C5 H5 0.9500 .
C5 C6 1.390(7) .
C6 H6 0.9500 .
C9 H9 0.9500 .
C9 C10 1.371(7) .
C10 H10 0.9500 .
C10 C11 1.393(8) .
C11 C12 1.387(7) .
C11 C19 1.505(7) .
C12 H12 0.9500 .
C12 C13 1.386(6) .
C13 C14 1.491(6) .
C14 C15 1.395(6) .
C15 H15 0.9500 .
C15 C16 1.389(7) .
C16 C17 1.394(7) .
C16 C20 1.496(7) .
C17 H17 0.9500 .
C17 C18 1.384(7) .
C18 H18 0.9500 .
C19 H19A 0.9800 .
C19 H19B 0.9800 .
C19 H19C 0.9800 .
C20 H20A 0.9800 .
C20 H20B 0.9800 .
C20 H20C 0.9800 .

loop_
_geom_torsion_atom_site_label_1
_geom_torsion_atom_site_label_2
_geom_torsion_atom_site_label_3
_geom_torsion_atom_site_label_4
_geom_torsion
_geom_torsion_site_symmetry_1
_geom_torsion_site_symmetry_4
Cd1 N1 C9 C10 -174.0(4) . .
Cd1 N1 C13 C12 174.3(4) . .
Cd1 N1 C13 C14 -5.7(5) . .
Cd1 O1 C7 Cd1 113.2(3) 7_556 .
Cd1 O1 C7 C1 170.5(3) . .
Cd1 O1 C7 C1 -76.3(4) 7_556 .
Cd1 O1 C7 O2 7.4(4) . .
Cd1 O1 C7 O2 120.6(4) 7_556 .
Cd1 N2 C14 C13 -0.6(5) . .
Cd1 N2 C14 C15 178.7(3) . .
Cd1 N2 C18 C17 -178.1(4) . .
Cd1 O2 C7 O1 -6.6(4) . .
Cd1 O2 C7 C1 -169.7(3) . .
Cd1 O3 C8 O4 -2.7(5) 6 .
Cd1 O3 C8 C4 -163.8(3) 6 .
Cd1 O4 C8 O3 2.6(4) 6 .
Cd1 O4 C8 C4 164.7(3) 6 .
N1 C9 C10 C11 0.1(9) . .
N1 C13 C14 N2 4.2(6) . .
N1 C13 C14 C15 -175.1(4) . .
C1 C2 C3 C4 -3.2(7) . .
N2 C14 C15 C16 0.2(7) . .
C2 C1 C6 C5 2.1(8) . .
C2 C1 C7 Cd1 36.4(15) . .
C2 C1 C7 O1 -10.2(6) . .
C2 C1 C7 O2 154.7(4) . .
C2 C3 C4 C5 2.0(7) . .
C2 C3 C4 C8 -176.2(4) . .
C3 C4 C5 C6 1.2(8) . .
C3 C4 C8 Cd1 -109.6(11) . 6
C3 C4 C8 O3 -24.5(6) . .
C3 C4 C8 O4 172.8(4) . .
C4 C5 C6 C1 -3.3(9) . .
C5 C4 C8 Cd1 72.3(13) . 6
C5 C4 C8 O3 157.4(5) . .
C5 C4 C8 O4 -5.3(6) . .
C6 C1 C2 C3 1.1(7) . .
C6 C1 C7 Cd1 -146.3(11) . .
C6 C1 C7 O1 167.1(4) . .
C6 C1 C7 O2 -27.9(6) . .
C7 C1 C2 C3 178.5(4) . .
C7 C1 C6 C5 -175.3(5) . .
C8 C4 C5 C6 179.3(5) . .
C9 N1 C13 C12 -0.1(7) . .
C9 N1 C13 C14 179.9(4) . .
C9 C10 C11 C12 -0.1(8) . .
C9 C10 C11 C19 179.6(6) . .
C10 C11 C12 C13 -0.1(8) . .
C11 C12 C13 N1 0.2(8) . .
C11 C12 C13 C14 -179.8(5) . .
C12 C13 C14 N2 -175.8(4) . .
C12 C13 C14 C15 4.9(7) . .
C13 N1 C9 C10 0.0(7) . .
C13 C14 C15 C16 179.5(4) . .
C14 N2 C18 C17 -0.4(7) . .
C14 C15 C16 C17 -1.8(7) . .
C14 C15 C16 C20 178.4(5) . .
C15 C16 C17 C18 2.2(7) . .
C16 C17 C18 N2 -1.2(8) . .
C18 N2 C14 C13 -178.5(4) . .
C18 N2 C14 C15 0.8(6) . .
C19 C11 C12 C13 -179.7(6) . .
C20 C16 C17 C18 -178.0(5) . .
